data_1572724
loop_
_publ_author_name
'Yan, Xiaosheng'
'Weng, Peimin'
'Cao, Jinlian'
'Lin, Kexin'
'Qi, Yuanwei'
'Wu, Xin'
'Jiang, Yun-Bao'

_publ_section_title
;
 Simultaneous formation of helical and sheet-like assemblies from short
 azapeptides enables spontaneous resolution.
;
_journal_issue 41
_journal_name_full Nanoscale
_journal_page_first 19221
_journal_page_last 19227
_journal_paper_doi 10.1039/d4nr02872d
_journal_volume 16
_journal_year 2024
_chemical_absolute_configuration rmad
_chemical_formula_moiety 'C17 H17 I N4 O2 S'
_chemical_formula_sum 'C17 H17 I N4 O2 S'
_chemical_formula_weight 468.30
_space_group_crystal_system orthorhombic
_space_group_IT_number 19
_space_group_name_Hall 'P 2ac 2ab'
_space_group_name_H-M_alt 'P 21 21 21'
_atom_sites_solution_hydrogens geom
_atom_sites_solution_primary dual
_audit_block_doi 10.5517/ccdc.csd.cc2527wd
_audit_creation_date 2020-04-17
_audit_creation_method
;
Olex2 1.2
(compiled 2017.08.10 svn.r3458 for OlexSys, GUI svn.r5381)
;
_audit_update_record
;
2020-04-21 deposited with the CCDC.	2024-09-30 downloaded from the CCDC.
;
_cell_angle_alpha 90
_cell_angle_beta 90
_cell_angle_gamma 90
_cell_formula_units_Z 4
_cell_length_a 4.65680(10)
_cell_length_b 16.8731(4)
_cell_length_c 22.9659(6)
_cell_measurement_reflns_used 3991
_cell_measurement_temperature 99.9(7)
_cell_measurement_theta_max 77.0270
_cell_measurement_theta_min 3.2390
_cell_volume 1804.54(7)
_computing_molecular_graphics 'Olex2 (Dolomanov et al., 2009)'
_computing_publication_material 'Olex2 (Dolomanov et al., 2009)'
_computing_structure_refinement 'ShelXL (Sheldrick, 2015)'
_computing_structure_solution 'ShelXT (Sheldrick, 2015)'
_diffrn_ambient_temperature 99.9(7)
_diffrn_measured_fraction_theta_full 0.998
_diffrn_measured_fraction_theta_max 0.939
_diffrn_measurement_device_type 'XtaLAB Synergy, Dualflex, HyPix'
_diffrn_radiation_type CuK\a
_diffrn_radiation_wavelength 1.54184
_diffrn_reflns_av_R_equivalents 0.0528
_diffrn_reflns_av_unetI/netI 0.0616
_diffrn_reflns_Laue_measured_fraction_full 0.998
_diffrn_reflns_Laue_measured_fraction_max 0.939
_diffrn_reflns_limit_h_max 5
_diffrn_reflns_limit_h_min -5
_diffrn_reflns_limit_k_max 21
_diffrn_reflns_limit_k_min -19
_diffrn_reflns_limit_l_max 27
_diffrn_reflns_limit_l_min -26
_diffrn_reflns_number 6214
_diffrn_reflns_point_group_measured_fraction_full 0.907
_diffrn_reflns_point_group_measured_fraction_max 0.828
_diffrn_reflns_theta_full 67.684
_diffrn_reflns_theta_max 76.965
_diffrn_reflns_theta_min 3.250
_exptl_absorpt_coefficient_mu 15.186
_exptl_absorpt_correction_T_max 1.00000
_exptl_absorpt_correction_T_min 0.69135
_exptl_absorpt_correction_type multi-scan
_exptl_absorpt_process_details
;
CrysAlisPro 1.171.40.53 (Rigaku Oxford Diffraction, 2019)
Empirical absorption correction using spherical harmonics,
 implemented in SCALE3 ABSPACK scaling algorithm.
;
_exptl_crystal_colour colourless
_exptl_crystal_density_diffrn 1.724
_exptl_crystal_description block
_exptl_crystal_F_000 928
_exptl_crystal_size_max 0.26
_exptl_crystal_size_mid 0.24
_exptl_crystal_size_min 0.16
_refine_diff_density_max 1.666
_refine_diff_density_min -1.114
_refine_diff_density_rms 0.171
_refine_ls_abs_structure_details
;
 Flack x determined using 944 quotients [(I+)-(I-)]/[(I+)+(I-)]
 (Parsons, Flack and Wagner, Acta Cryst. B69 (2013) 249-259).
;
_refine_ls_abs_structure_Flack -0.013(7)
_refine_ls_extinction_method none
_refine_ls_goodness_of_fit_ref 1.145
_refine_ls_hydrogen_treatment constr
_refine_ls_matrix_type full
_refine_ls_number_parameters 227
_refine_ls_number_reflns 3149
_refine_ls_number_restraints 0
_refine_ls_restrained_S_all 1.145
_refine_ls_R_factor_all 0.0449
_refine_ls_R_factor_gt 0.0377
_refine_ls_shift/su_max 0.001
_refine_ls_shift/su_mean 0.000
_refine_ls_structure_factor_coef Fsqd
_refine_ls_weighting_details 'w=1/[\s^2^(Fo^2^)+(0.0410P)^2^+9.3880P] where P=(Fo^2^+2Fc^2^)/3'
_refine_ls_weighting_scheme calc
_refine_ls_wR_factor_gt 0.0930
_refine_ls_wR_factor_ref 0.1190
_reflns_Friedel_coverage 0.492
_reflns_Friedel_fraction_full 0.775
_reflns_Friedel_fraction_max 0.666
_reflns_number_gt 2978
_reflns_number_total 3149
_reflns_threshold_expression 'I > 2\s(I)'
_cod_data_source_file d4nr02872d2.cif
_cod_data_source_block exp_8447
_cod_depositor_comments 'Adding full bibliography for 1572720--1572724.cif.'
_cod_database_code 1572724
_shelx_shelxl_version_number 2014/8
_shelx_space_group_comment
;
The symmetry employed for this shelxl refinement is uniquely defined
by the following loop, which should always be used as a source of
symmetry information in preference to the above space-group names.
They are only intended as comments.
;
_olex2_refinement_description
;
1. Fixed Uiso
 At 1.2 times of:
  All C(H) groups, All N(H) groups
 At 1.5 times of:
  All C(H,H,H) groups
2.a Ternary CH refined with riding coordinates:
 C00D(H00D)
2.b Aromatic/amide H refined with riding coordinates:
 N005(H005), N006(H006), N007(H007), N008(H008), C00B(H00B), C00E(H00E),
 C00G(H00G), C00H(H00H), C00J(H00J), C00K(H00K), C00M(H00M), C00O(H00O),
 C00P(H00P)
2.c Idealised Me refined as rotating group:
 C00L(H00A,H00C,H00F)
;
_olex2_submission_special_instructions 'No special instructions were received'

loop_
_space_group_symop_operation_xyz
'x, y, z'
'-x+1/2, -y, z+1/2'
'-x, y+1/2, -z+1/2'
'x+1/2, -y+1/2, -z'

loop_
_atom_site_label
_atom_site_type_symbol
_atom_site_fract_x
_atom_site_fract_y
_atom_site_fract_z
_atom_site_U_iso_or_equiv
_atom_site_adp_type
_atom_site_occupancy
_atom_site_site_symmetry_order
_atom_site_calc_flag
_atom_site_refinement_flags_posn
_atom_site_refinement_flags_adp
_atom_site_refinement_flags_occupancy
_atom_site_disorder_assembly
_atom_site_disorder_group
I001 I 0.96974(13) 0.09633(3) 0.44517(2) 0.02097(19) Uani 1 1 d . . . . .
S002 S 0.5131(6) 0.75578(12) 0.33976(9) 0.0208(5) Uani 1 1 d . . . . .
O003 O 0.4899(14) 0.5315(3) 0.2469(3) 0.0161(12) Uani 1 1 d . . . . .
O004 O 0.2312(15) 0.4406(4) 0.3566(3) 0.0192(14) Uani 1 1 d . . . . .
N005 N 0.0585(17) 0.5839(4) 0.2701(3) 0.0155(15) Uani 1 1 d . . . . .
H005 H -0.1238 0.5766 0.2729 0.019 Uiso 1 1 calc R . . . .
N006 N 0.1725(18) 0.6577(5) 0.2832(4) 0.0182(17) Uani 1 1 d . . . . .
H006 H 0.1376 0.6970 0.2605 0.022 Uiso 1 1 calc R . . . .
N007 N 0.3486(17) 0.6092(5) 0.3695(3) 0.0187(16) Uani 1 1 d . . . . .
H007 H 0.2513 0.5676 0.3606 0.022 Uiso 1 1 calc R . . . .
N008 N 0.2482(16) 0.3796(4) 0.2688(3) 0.0147(15) Uani 1 1 d . . . . .
H008 H 0.3067 0.3404 0.2480 0.018 Uiso 1 1 calc R . . . .
C009 C 0.506(2) 0.6077(5) 0.4236(4) 0.0169(17) Uani 1 1 d . . . . .
C00A C 0.755(2) 0.1914(5) 0.4033(4) 0.0137(18) Uani 1 1 d . . . . .
C00B C 0.423(2) 0.6568(6) 0.4689(4) 0.024(2) Uani 1 1 d . . . . .
H00B H 0.2732 0.6925 0.4639 0.029 Uiso 1 1 calc R . . . .
C00C C 0.465(2) 0.3160(5) 0.3515(4) 0.0173(18) Uani 1 1 d . . . . .
C00D C 0.078(2) 0.4449(5) 0.2429(4) 0.0159(19) Uani 1 1 d . . . . .
H00D H -0.1115 0.4466 0.2612 0.019 Uiso 1 1 calc R . . . .
C00E C 0.446(2) 0.2383(5) 0.3294(4) 0.0175(18) Uani 1 1 d . . . . .
H00E H 0.3365 0.2285 0.2962 0.021 Uiso 1 1 calc R . . . .
C00F C 0.231(2) 0.5227(6) 0.2529(4) 0.018(2) Uani 1 1 d . . . . .
C00G C 0.588(2) 0.1767(5) 0.3564(4) 0.019(2) Uani 1 1 d . . . . .
H00G H 0.5684 0.1252 0.3424 0.023 Uiso 1 1 calc R . . . .
C00H C 0.722(2) 0.5535(6) 0.4298(4) 0.020(2) Uani 1 1 d . . . . .
H00H H 0.7747 0.5215 0.3986 0.025 Uiso 1 1 calc R . . . .
C00I C 0.307(2) 0.3839(5) 0.3257(4) 0.0177(19) Uani 1 1 d . . . . .
C00J C 0.566(3) 0.6523(6) 0.5222(4) 0.029(2) Uani 1 1 d . . . . .
H00J H 0.5183 0.6865 0.5524 0.034 Uiso 1 1 calc R . . . .
C00K C 0.643(2) 0.3288(5) 0.3998(4) 0.018(2) Uani 1 1 d . . . . .
H00K H 0.6615 0.3799 0.4146 0.022 Uiso 1 1 calc R . . . .
C00L C 0.044(3) 0.4302(6) 0.1774(4) 0.025(2) Uani 1 1 d . . . . .
H00A H 0.2298 0.4293 0.1593 0.037 Uiso 1 1 calc GR . . . .
H00C H -0.0693 0.4719 0.1606 0.037 Uiso 1 1 calc GR . . . .
H00F H -0.0501 0.3803 0.1712 0.037 Uiso 1 1 calc GR . . . .
C00M C 0.790(3) 0.2677(7) 0.4260(4) 0.024(2) Uani 1 1 d . . . . .
H00M H 0.9097 0.2768 0.4578 0.029 Uiso 1 1 calc R . . . .
C00N C 0.341(2) 0.6695(5) 0.3319(4) 0.0147(18) Uani 1 1 d . . . . .
C00O C 0.780(3) 0.5958(9) 0.5292(5) 0.041(3) Uani 1 1 d . . . . .
H00O H 0.8708 0.5908 0.5651 0.050 Uiso 1 1 calc R . . . .
C00P C 0.862(3) 0.5464(7) 0.4830(5) 0.032(3) Uani 1 1 d . . . . .
H00P H 1.0073 0.5093 0.4879 0.039 Uiso 1 1 calc R . . . .

loop_
_atom_site_aniso_label
_atom_site_aniso_U_11
_atom_site_aniso_U_22
_atom_site_aniso_U_33
_atom_site_aniso_U_23
_atom_site_aniso_U_13
_atom_site_aniso_U_12
I001 0.0256(3) 0.0169(3) 0.0204(3) 0.0042(2) -0.0011(3) 0.0034(3)
S002 0.0269(13) 0.0150(9) 0.0206(10) -0.0002(8) -0.0010(11) -0.0054(10)
O003 0.010(3) 0.017(3) 0.022(3) 0.001(2) -0.001(3) -0.002(3)
O004 0.027(4) 0.011(3) 0.020(3) -0.007(3) -0.002(3) 0.002(3)
N005 0.011(3) 0.011(3) 0.024(4) -0.003(3) -0.004(3) 0.002(3)
N006 0.019(4) 0.014(4) 0.022(4) 0.003(3) -0.009(3) 0.005(3)
N007 0.022(4) 0.013(4) 0.021(4) -0.003(3) -0.006(3) -0.006(3)
N008 0.013(4) 0.015(4) 0.016(4) 0.000(3) 0.002(3) 0.003(3)
C009 0.025(5) 0.009(4) 0.016(4) 0.000(3) -0.004(4) -0.006(4)
C00A 0.022(5) 0.006(4) 0.013(4) -0.002(3) 0.002(4) 0.003(3)
C00B 0.030(6) 0.019(4) 0.022(5) -0.002(4) -0.001(4) -0.007(4)
C00C 0.022(5) 0.014(4) 0.017(4) 0.007(3) 0.003(4) -0.007(4)
C00D 0.012(4) 0.011(4) 0.025(5) 0.011(3) 0.000(4) 0.006(3)
C00E 0.018(4) 0.018(4) 0.016(4) 0.001(3) -0.006(4) 0.003(4)
C00F 0.012(5) 0.024(5) 0.019(5) -0.007(4) 0.004(4) 0.002(4)
C00G 0.023(5) 0.015(4) 0.021(4) -0.001(3) 0.001(4) -0.004(4)
C00H 0.018(5) 0.022(5) 0.021(5) 0.014(4) -0.005(4) -0.004(4)
C00I 0.017(5) 0.013(4) 0.022(5) -0.003(4) -0.002(4) -0.001(4)
C00J 0.039(6) 0.027(5) 0.020(5) 0.003(4) 0.002(5) -0.008(5)
C00K 0.029(5) 0.012(4) 0.013(4) -0.003(3) -0.003(4) 0.000(4)
C00L 0.028(5) 0.029(5) 0.018(4) -0.004(4) -0.005(4) 0.002(5)
C00M 0.030(6) 0.028(5) 0.016(5) -0.001(4) -0.005(4) -0.001(5)
C00N 0.014(4) 0.012(4) 0.018(4) 0.004(3) 0.004(4) 0.000(3)
C00O 0.041(7) 0.061(8) 0.023(5) 0.014(6) -0.013(5) -0.032(7)
C00P 0.026(6) 0.033(6) 0.038(6) 0.010(5) -0.005(5) -0.016(5)

loop_
_atom_type_symbol
_atom_type_description
_atom_type_scat_dispersion_real
_atom_type_scat_dispersion_imag
_atom_type_scat_source
C C 0.0181 0.0091 'International Tables Vol C Tables 4.2.6.8 and 6.1.1.4'
H H 0.0000 0.0000 'International Tables Vol C Tables 4.2.6.8 and 6.1.1.4'
I I -0.3257 6.8362 'International Tables Vol C Tables 4.2.6.8 and 6.1.1.4'
N N 0.0311 0.0180 'International Tables Vol C Tables 4.2.6.8 and 6.1.1.4'
O O 0.0492 0.0322 'International Tables Vol C Tables 4.2.6.8 and 6.1.1.4'
S S 0.3331 0.5567 'International Tables Vol C Tables 4.2.6.8 and 6.1.1.4'

loop_
_geom_angle_atom_site_label_1
_geom_angle_atom_site_label_2
_geom_angle_atom_site_label_3
_geom_angle
_geom_angle_site_symmetry_1
_geom_angle_site_symmetry_3
_geom_angle_publ_flag
N006 N005 H005 119.5 . . ?
C00F N005 H005 119.5 . . ?
C00F N005 N006 121.1(8) . . ?
N005 N006 H006 119.2 . . ?
C00N N006 N005 121.6(7) . . ?
C00N N006 H006 119.2 . . ?
C009 N007 H007 117.1 . . ?
C00N N007 H007 117.1 . . ?
C00N N007 C009 125.7(8) . . ?
C00D N008 H008 121.2 . . ?
C00I N008 H008 121.2 . . ?
C00I N008 C00D 117.5(8) . . ?
C00B C009 N007 119.7(9) . . ?
C00H C009 N007 118.4(8) . . ?
C00H C009 C00B 121.8(9) . . ?
C00G C00A I001 119.6(6) . . ?
C00G C00A C00M 122.3(9) . . ?
C00M C00A I001 118.1(7) . . ?
C009 C00B H00B 120.2 . . ?
C009 C00B C00J 119.7(10) . . ?
C00J C00B H00B 120.2 . . ?
C00E C00C C00I 122.9(8) . . ?
C00K C00C C00E 117.8(8) . . ?
C00K C00C C00I 119.3(8) . . ?
N008 C00D H00D 109.4 . . ?
N008 C00D C00F 109.6(8) . . ?
N008 C00D C00L 109.3(7) . . ?
C00F C00D H00D 109.4 . . ?
C00F C00D C00L 109.8(8) . . ?
C00L C00D H00D 109.4 . . ?
C00C C00E H00E 119.7 . . ?
C00G C00E C00C 120.6(9) . . ?
C00G C00E H00E 119.7 . . ?
O003 C00F N005 121.3(9) . . ?
O003 C00F C00D 123.5(9) . . ?
N005 C00F C00D 115.2(8) . . ?
C00A C00G C00E 119.7(9) . . ?
C00A C00G H00G 120.1 . . ?
C00E C00G H00G 120.1 . . ?
C009 C00H H00H 120.2 . . ?
C009 C00H C00P 119.6(10) . . ?
C00P C00H H00H 120.2 . . ?
O004 C00I N008 122.7(9) . . ?
O004 C00I C00C 120.5(8) . . ?
N008 C00I C00C 116.8(8) . . ?
C00B C00J H00J 120.6 . . ?
C00O C00J C00B 118.8(10) . . ?
C00O C00J H00J 120.6 . . ?
C00C C00K H00K 119.2 . . ?
C00M C00K C00C 121.7(9) . . ?
C00M C00K H00K 119.2 . . ?
C00D C00L H00A 109.5 . . ?
C00D C00L H00C 109.5 . . ?
C00D C00L H00F 109.5 . . ?
H00A C00L H00C 109.5 . . ?
H00A C00L H00F 109.5 . . ?
H00C C00L H00F 109.5 . . ?
C00A C00M H00M 121.1 . . ?
C00K C00M C00A 117.8(9) . . ?
C00K C00M H00M 121.1 . . ?
N006 C00N S002 119.1(7) . . ?
N007 C00N S002 125.5(7) . . ?
N007 C00N N006 115.4(8) . . ?
C00J C00O H00O 119.5 . . ?
C00J C00O C00P 121.0(10) . . ?
C00P C00O H00O 119.5 . . ?
C00H C00P C00O 119.2(11) . . ?
C00H C00P H00P 120.4 . . ?
C00O C00P H00P 120.4 . . ?

loop_
_geom_bond_atom_site_label_1
_geom_bond_atom_site_label_2
_geom_bond_distance
_geom_bond_site_symmetry_2
_geom_bond_publ_flag
I001 C00A 2.122(9) . ?
S002 C00N 1.672(9) . ?
O003 C00F 1.223(12) . ?
O004 C00I 1.243(11) . ?
N005 H005 0.8600 . ?
N005 N006 1.386(10) . ?
N005 C00F 1.367(12) . ?
N006 H006 0.8600 . ?
N006 C00N 1.379(12) . ?
N007 H007 0.8600 . ?
N007 C009 1.443(11) . ?
N007 C00N 1.334(12) . ?
N008 H008 0.8600 . ?
N008 C00D 1.480(11) . ?
N008 C00I 1.339(13) . ?
C009 C00B 1.386(13) . ?
C009 C00H 1.366(14) . ?
C00A C00G 1.352(13) . ?
C00A C00M 1.398(13) . ?
C00B H00B 0.9300 . ?
C00B C00J 1.393(15) . ?
C00C C00E 1.409(12) . ?
C00C C00I 1.483(13) . ?
C00C C00K 1.401(13) . ?
C00D H00D 0.9800 . ?
C00D C00F 1.510(13) . ?
C00D C00L 1.533(13) . ?
C00E H00E 0.9300 . ?
C00E C00G 1.380(13) . ?
C00G H00G 0.9300 . ?
C00H H00H 0.9300 . ?
C00H C00P 1.389(15) . ?
C00J H00J 0.9300 . ?
C00J C00O 1.39(2) . ?
C00K H00K 0.9300 . ?
C00K C00M 1.378(14) . ?
C00L H00A 0.9600 . ?
C00L H00C 0.9600 . ?
C00L H00F 0.9600 . ?
C00M H00M 0.9300 . ?
C00O H00O 0.9300 . ?
C00O C00P 1.402(19) . ?
C00P H00P 0.9300 . ?
